data_7150658
loop_
_publ_author_name
'Wu, Yao-Ting'
'Tai, Chia-Cheng'
'Lin, Wei-Chih'
'Baldridge, Kim K.'

_publ_section_title
;
 1,3,4,6,7,9-Hexamethylbenzo[1,2-c:3,4-c&#x2032;:5,6-c&#x2032;&#x2032;]trithiophene:
 a twisted heteroarene
;
_journal_issue 13
_journal_name_full 'Organic &amp; Biomolecular Chemistry'
_journal_page_first 2748
_journal_page_last 2755
_journal_paper_doi 10.1039/b902517k
_journal_volume 7
_journal_year 2009
_chemical_formula_sum 'C18 H18 S3'
_chemical_formula_weight 330.50
_chemical_name_common 1,3,4,6,7,9-Hexamethylbenzo(1,2-c:3,4-c':5,6-c'')trithiophene
_chemical_name_systematic
;
?
;
_space_group_IT_number 15
_symmetry_cell_setting monoclinic
_symmetry_space_group_name_Hall '-C 2yc'
_symmetry_space_group_name_H-M 'C 1 2/c 1'
_atom_sites_solution_hydrogens geom
_atom_sites_solution_primary direct
_atom_sites_solution_secondary difmap
_audit_creation_method SHELXL-97
_cell_angle_alpha 90.00
_cell_angle_beta 94.392(2)
_cell_angle_gamma 90.00
_cell_formula_units_Z 8
_cell_length_a 20.700(3)
_cell_length_b 8.1002(11)
_cell_length_c 19.248(3)
_cell_measurement_reflns_used 3384
_cell_measurement_temperature 295(2)
_cell_measurement_theta_max 25
_cell_measurement_theta_min 2.5
_cell_volume 3217.9(8)
_computing_cell_refinement 'Bruker Smart'
_computing_data_collection 'Bruker Smart'
_computing_data_reduction 'Bruker Saint'
_computing_molecular_graphics 'Bruker Shelxtl'
_computing_publication_material 'Bruker Shelxtl'
_computing_structure_refinement 'Shelxtl-97 (Sheldrick, 2000)'
_computing_structure_solution 'Shelxtl-97 (Sheldrick, 1990)'
_diffrn_ambient_temperature 295(2)
_diffrn_measured_fraction_theta_full 0.996
_diffrn_measured_fraction_theta_max 0.996
_diffrn_measurement_device_type 'CCD area detector'
_diffrn_measurement_method 'phi and omega scans'
_diffrn_radiation_monochromator graphite
_diffrn_radiation_source 'fine-focus sealed tube'
_diffrn_radiation_type MoK\a
_diffrn_radiation_wavelength 0.71073
_diffrn_reflns_av_R_equivalents 0.0578
_diffrn_reflns_av_sigmaI/netI 0.0486
_diffrn_reflns_limit_h_max 27
_diffrn_reflns_limit_h_min -23
_diffrn_reflns_limit_k_max 10
_diffrn_reflns_limit_k_min -10
_diffrn_reflns_limit_l_max 19
_diffrn_reflns_limit_l_min -25
_diffrn_reflns_number 11538
_diffrn_reflns_theta_full 28.37
_diffrn_reflns_theta_max 28.37
_diffrn_reflns_theta_min 1.97
_exptl_absorpt_coefficient_mu 0.451
_exptl_absorpt_correction_T_max 0.94998
_exptl_absorpt_correction_T_min 0.76765
_exptl_absorpt_correction_type empirical
_exptl_crystal_colour COlorless
_exptl_crystal_density_diffrn 1.364
_exptl_crystal_density_meas ?
_exptl_crystal_density_method .
_exptl_crystal_description Lump
_exptl_crystal_F_000 1392
_exptl_crystal_size_max 0.40
_exptl_crystal_size_mid 0.30
_exptl_crystal_size_min 0.30
_refine_diff_density_max 0.464
_refine_diff_density_min -0.208
_refine_diff_density_rms 0.056
_refine_ls_extinction_method none
_refine_ls_goodness_of_fit_ref 0.950
_refine_ls_hydrogen_treatment constr
_refine_ls_matrix_type full
_refine_ls_number_parameters 196
_refine_ls_number_reflns 4013
_refine_ls_number_restraints 0
_refine_ls_restrained_S_all 0.950
_refine_ls_R_factor_all 0.0598
_refine_ls_R_factor_gt 0.0415
_refine_ls_shift/su_max 0.001
_refine_ls_shift/su_mean 0.000
_refine_ls_structure_factor_coef Fsqd
_refine_ls_weighting_details 'calc w=1/[\s^2^(Fo^2^)+(0.0643P)^2^+0.0000P] where P=(Fo^2^+2Fc^2^)/3'
_refine_ls_weighting_scheme calc
_refine_ls_wR_factor_gt 0.1058
_refine_ls_wR_factor_ref 0.1151
_reflns_number_gt 2848
_reflns_number_total 4013
_reflns_threshold_expression >2sigma(I)
_cod_data_source_file b902517k.txt
_cod_data_source_block 08jl16m
_cod_depositor_comments
;
The following automatic conversions were performed:
'_symmetry_cell_setting' value 'Monoclinic' changed to 'monoclinic'
according to '/home/saulius/struct/CIF-dictionaries/cif_core.dic'
dictionary named 'cif_core.dic' version 2.4.1 from 2010-06-29.

Automatic conversion script
Id: cif_fix_enum 1527 2010-12-29 10:47:43Z saulius 
;
_cod_original_cell_volume 3217.9(7)
_cod_original_sg_symbol_H-M C2/c
_cod_database_code 7150658

loop_
_symmetry_equiv_pos_as_xyz
'x, y, z'
'-x, y, -z+1/2'
'x+1/2, y+1/2, z'
'-x+1/2, y+1/2, -z+1/2'
'-x, -y, -z'
'x, -y, z-1/2'
'-x+1/2, -y+1/2, -z'
'x+1/2, -y+1/2, z-1/2'

loop_
_atom_site_label
_atom_site_type_symbol
_atom_site_fract_x
_atom_site_fract_y
_atom_site_fract_z
_atom_site_U_iso_or_equiv
_atom_site_adp_type
_atom_site_occupancy
_atom_site_symmetry_multiplicity
_atom_site_calc_flag
_atom_site_refinement_flags
_atom_site_disorder_assembly
_atom_site_disorder_group
S1 S 0.26930(2) 0.06355(7) 1.10884(3) 0.04600(15) Uani 1 1 d . . .
S2 S 0.33128(3) 0.14545(7) 0.79363(3) 0.05178(17) Uani 1 1 d . . .
S3 S 0.55608(2) 0.26152(7) 1.03054(3) 0.04944(16) Uani 1 1 d . . .
C1 C 0.26990(8) 0.0247(2) 1.02102(10) 0.0385(4) Uani 1 1 d . . .
C2 C 0.32866(8) 0.0665(2) 0.99732(9) 0.0337(4) Uani 1 1 d . . .
C3 C 0.34394(8) 0.0901(2) 0.92432(9) 0.0353(4) Uani 1 1 d . . .
C4 C 0.31258(9) 0.0286(2) 0.86457(10) 0.0429(4) Uani 1 1 d . . .
C5 C 0.38519(10) 0.2698(2) 0.84269(10) 0.0438(4) Uani 1 1 d . . .
C6 C 0.39145(8) 0.2154(2) 0.91029(9) 0.0358(4) Uani 1 1 d . . .
C7 C 0.44485(8) 0.2461(2) 0.96446(9) 0.0357(4) Uani 1 1 d . . .
C8 C 0.50785(9) 0.2863(2) 0.95469(10) 0.0433(4) Uani 1 1 d . . .
C9 C 0.49345(9) 0.1924(2) 1.07643(10) 0.0399(4) Uani 1 1 d . . .
C10 C 0.43650(8) 0.1927(2) 1.03492(9) 0.0341(4) Uani 1 1 d . . .
C11 C 0.37302(8) 0.1327(2) 1.05253(9) 0.0330(4) Uani 1 1 d . . .
C12 C 0.34657(9) 0.1428(2) 1.11514(9) 0.0384(4) Uani 1 1 d . . .
C13 C 0.20621(9) -0.0232(3) 0.98377(12) 0.0517(5) Uani 1 1 d . . .
H13A H 0.1993 0.0403 0.9417 0.078 Uiso 1 1 calc R . .
H13B H 0.1719 -0.0019 1.0134 0.078 Uiso 1 1 calc R . .
H13C H 0.2068 -0.1385 0.9724 0.078 Uiso 1 1 calc R . .
C14 C 0.27395(12) -0.1263(3) 0.85184(12) 0.0653(6) Uani 1 1 d . . .
H14A H 0.2761 -0.1914 0.8936 0.098 Uiso 1 1 calc R . .
H14B H 0.2914 -0.1884 0.8151 0.098 Uiso 1 1 calc R . .
H14C H 0.2296 -0.0984 0.8386 0.098 Uiso 1 1 calc R . .
C15 C 0.40905(12) 0.4238(3) 0.80965(12) 0.0643(6) Uani 1 1 d . . .
H15A H 0.4312 0.4917 0.8447 0.096 Uiso 1 1 calc R . .
H15B H 0.3729 0.4834 0.7878 0.096 Uiso 1 1 calc R . .
H15C H 0.4383 0.3946 0.7753 0.096 Uiso 1 1 calc R . .
C16 C 0.54178(11) 0.3259(3) 0.89043(12) 0.0641(6) Uani 1 1 d . . .
H16A H 0.5202 0.2709 0.8510 0.096 Uiso 1 1 calc R . .
H16B H 0.5859 0.2890 0.8966 0.096 Uiso 1 1 calc R . .
H16C H 0.5409 0.4429 0.8827 0.096 Uiso 1 1 calc R . .
C17 C 0.50946(10) 0.1255(3) 1.14821(10) 0.0537(5) Uani 1 1 d . . .
H17A H 0.5088 0.2136 1.1815 0.080 Uiso 1 1 calc R . .
H17B H 0.5518 0.0766 1.1508 0.080 Uiso 1 1 calc R . .
H17C H 0.4781 0.0435 1.1584 0.080 Uiso 1 1 calc R . .
C18 C 0.36899(11) 0.2338(3) 1.18047(10) 0.0512(5) Uani 1 1 d . . .
H18A H 0.3861 0.1565 1.2149 0.077 Uiso 1 1 calc R . .
H18B H 0.3331 0.2917 1.1978 0.077 Uiso 1 1 calc R . .
H18C H 0.4021 0.3114 1.1705 0.077 Uiso 1 1 calc R . .

loop_
_atom_site_aniso_label
_atom_site_aniso_U_11
_atom_site_aniso_U_22
_atom_site_aniso_U_33
_atom_site_aniso_U_23
_atom_site_aniso_U_13
_atom_site_aniso_U_12
S1 0.0432(3) 0.0509(3) 0.0452(3) 0.0019(2) 0.0120(2) -0.0074(2)
S2 0.0618(3) 0.0596(4) 0.0324(3) -0.0025(2) -0.0062(2) 0.0059(3)
S3 0.0346(3) 0.0566(3) 0.0566(3) -0.0060(2) 0.0007(2) -0.0088(2)
C1 0.0361(9) 0.0361(9) 0.0430(10) 0.0015(8) 0.0011(8) -0.0029(7)
C2 0.0319(8) 0.0308(9) 0.0379(9) 0.0007(7) 0.0002(7) 0.0007(7)
C3 0.0351(9) 0.0359(9) 0.0345(9) -0.0004(7) -0.0002(7) 0.0027(7)
C4 0.0422(10) 0.0459(11) 0.0397(10) -0.0053(8) -0.0031(8) 0.0015(8)
C5 0.0523(11) 0.0440(11) 0.0352(10) 0.0014(8) 0.0046(9) 0.0032(9)
C6 0.0388(9) 0.0364(9) 0.0323(9) -0.0006(7) 0.0034(7) 0.0013(7)
C7 0.0383(9) 0.0323(9) 0.0366(9) -0.0012(7) 0.0040(8) -0.0032(7)
C8 0.0432(11) 0.0426(10) 0.0445(11) -0.0023(8) 0.0052(9) -0.0079(8)
C9 0.0356(10) 0.0410(10) 0.0424(10) -0.0051(8) -0.0013(8) -0.0016(8)
C10 0.0362(9) 0.0314(9) 0.0345(9) -0.0016(7) 0.0008(7) -0.0010(7)
C11 0.0346(9) 0.0320(9) 0.0320(9) 0.0020(7) 0.0002(7) -0.0009(7)
C12 0.0407(10) 0.0386(10) 0.0360(9) 0.0035(8) 0.0039(8) -0.0024(8)
C13 0.0347(10) 0.0558(13) 0.0639(14) -0.0013(10) -0.0001(9) -0.0068(9)
C14 0.0676(15) 0.0650(15) 0.0624(15) -0.0208(12) -0.0016(12) -0.0182(12)
C15 0.0875(17) 0.0588(14) 0.0477(12) 0.0151(11) 0.0114(12) -0.0022(12)
C16 0.0566(14) 0.0766(17) 0.0614(14) 0.0009(12) 0.0199(11) -0.0178(12)
C17 0.0492(12) 0.0651(14) 0.0446(12) 0.0012(10) -0.0098(9) 0.0065(10)
C18 0.0600(13) 0.0577(13) 0.0366(10) -0.0045(9) 0.0072(10) -0.0061(10)

loop_
_atom_type_symbol
_atom_type_description
_atom_type_scat_dispersion_real
_atom_type_scat_dispersion_imag
_atom_type_scat_source
C C 0.0033 0.0016 'International Tables Vol C Tables 4.2.6.8 and 6.1.1.4'
H H 0.0000 0.0000 'International Tables Vol C Tables 4.2.6.8 and 6.1.1.4'
S S 0.1246 0.1234 'International Tables Vol C Tables 4.2.6.8 and 6.1.1.4'

loop_
_geom_angle_atom_site_label_1
_geom_angle_atom_site_label_2
_geom_angle_atom_site_label_3
_geom_angle
_geom_angle_site_symmetry_1
_geom_angle_site_symmetry_3
_geom_angle_publ_flag
C12 S1 C1 93.49(9) . . ?
C5 S2 C4 93.53(9) . . ?
C8 S3 C9 93.60(9) . . ?
C2 C1 C13 132.21(18) . . ?
C2 C1 S1 110.77(13) . . ?
C13 C1 S1 116.36(15) . . ?
C1 C2 C11 111.96(16) . . ?
C1 C2 C3 127.43(16) . . ?
C11 C2 C3 118.62(15) . . ?
C4 C3 C6 112.43(16) . . ?
C4 C3 C2 129.02(17) . . ?
C6 C3 C2 117.70(15) . . ?
C3 C4 C14 130.86(19) . . ?
C3 C4 S2 110.10(14) . . ?
C14 C4 S2 118.56(15) . . ?
C6 C5 C15 131.23(19) . . ?
C6 C5 S2 109.97(15) . . ?
C15 C5 S2 118.18(15) . . ?
C5 C6 C3 112.63(16) . . ?
C5 C6 C7 128.73(18) . . ?
C3 C6 C7 117.75(15) . . ?
C8 C7 C10 112.52(16) . . ?
C8 C7 C6 127.57(17) . . ?
C10 C7 C6 118.26(15) . . ?
C7 C8 C16 132.30(18) . . ?
C7 C8 S3 110.66(14) . . ?
C16 C8 S3 116.55(15) . . ?
C10 C9 C17 131.10(18) . . ?
C10 C9 S3 110.40(14) . . ?
C17 C9 S3 118.04(14) . . ?
C9 C10 C7 112.79(16) . . ?
C9 C10 C11 127.61(16) . . ?
C7 C10 C11 119.33(15) . . ?
C12 C11 C2 113.24(15) . . ?
C12 C11 C10 127.76(16) . . ?
C2 C11 C10 118.76(15) . . ?
C11 C12 C18 130.61(17) . . ?
C11 C12 S1 110.46(13) . . ?
C18 C12 S1 117.97(14) . . ?
C1 C13 H13A 109.5 . . ?
C1 C13 H13B 109.5 . . ?
H13A C13 H13B 109.5 . . ?
C1 C13 H13C 109.5 . . ?
H13A C13 H13C 109.5 . . ?
H13B C13 H13C 109.5 . . ?
C4 C14 H14A 109.5 . . ?
C4 C14 H14B 109.5 . . ?
H14A C14 H14B 109.5 . . ?
C4 C14 H14C 109.5 . . ?
H14A C14 H14C 109.5 . . ?
H14B C14 H14C 109.5 . . ?
C5 C15 H15A 109.5 . . ?
C5 C15 H15B 109.5 . . ?
H15A C15 H15B 109.5 . . ?
C5 C15 H15C 109.5 . . ?
H15A C15 H15C 109.5 . . ?
H15B C15 H15C 109.5 . . ?
C8 C16 H16A 109.5 . . ?
C8 C16 H16B 109.5 . . ?
H16A C16 H16B 109.5 . . ?
C8 C16 H16C 109.5 . . ?
H16A C16 H16C 109.5 . . ?
H16B C16 H16C 109.5 . . ?
C9 C17 H17A 109.5 . . ?
C9 C17 H17B 109.5 . . ?
H17A C17 H17B 109.5 . . ?
C9 C17 H17C 109.5 . . ?
H17A C17 H17C 109.5 . . ?
H17B C17 H17C 109.5 . . ?
C12 C18 H18A 109.5 . . ?
C12 C18 H18B 109.5 . . ?
H18A C18 H18B 109.5 . . ?
C12 C18 H18C 109.5 . . ?
H18A C18 H18C 109.5 . . ?
H18B C18 H18C 109.5 . . ?

loop_
_geom_bond_atom_site_label_1
_geom_bond_atom_site_label_2
_geom_bond_distance
_geom_bond_site_symmetry_2
_geom_bond_publ_flag
S1 C12 1.7192(19) . ?
S1 C1 1.720(2) . ?
S2 C5 1.729(2) . ?
S2 C4 1.729(2) . ?
S3 C8 1.716(2) . ?
S3 C9 1.717(2) . ?
C1 C2 1.374(2) . ?
C1 C13 1.503(3) . ?
C2 C11 1.453(2) . ?
C2 C3 1.476(2) . ?
C3 C4 1.370(2) . ?
C3 C6 1.453(2) . ?
C4 C14 1.498(3) . ?
C5 C6 1.370(3) . ?
C5 C15 1.501(3) . ?
C6 C7 1.481(2) . ?
C7 C8 1.371(3) . ?
C7 C10 1.446(2) . ?
C8 C16 1.503(3) . ?
C9 C10 1.372(2) . ?
C9 C17 1.497(3) . ?
C10 C11 1.465(2) . ?
C11 C12 1.364(2) . ?
C12 C18 1.500(3) . ?
C13 H13A 0.9600 . ?
C13 H13B 0.9600 . ?
C13 H13C 0.9600 . ?
C14 H14A 0.9600 . ?
C14 H14B 0.9600 . ?
C14 H14C 0.9600 . ?
C15 H15A 0.9600 . ?
C15 H15B 0.9600 . ?
C15 H15C 0.9600 . ?
C16 H16A 0.9600 . ?
C16 H16B 0.9600 . ?
C16 H16C 0.9600 . ?
C17 H17A 0.9600 . ?
C17 H17B 0.9600 . ?
C17 H17C 0.9600 . ?
C18 H18A 0.9600 . ?
C18 H18B 0.9600 . ?
C18 H18C 0.9600 . ?
